data_7709192
loop_
_publ_author_name
'Amiri Rudbari, Hadi'
'Saadati, Arezoo'
'Ariaeefar, Mahnaz'
'Blacque, Olivier'
'Correia, Isabel'
'Islam, Mohammad Khairul'
'Woschko, Dennis'
'Janiak, Christoph'
'Enamullah, Mohammed'

_publ_section_title
;
 Pseudotetrahedral Zn(II)-(R or S)-dihalogen-salicylaldiminato complexes
 with \L- or \D-chirality induction at-metal
;
_journal_name_full 'Dalton Transactions'
_journal_paper_doi 10.1039/D1DT04220C
_journal_year 2022
_chemical_absolute_configuration ad
_chemical_formula_moiety 'C30 H24 Br4 N2 O2 Zn'
_chemical_formula_sum 'C30 H24 Br4 N2 O2 Zn'
_chemical_formula_weight 829.52
_space_group_crystal_system monoclinic
_space_group_IT_number 5
_space_group_name_Hall 'I 2y'
_space_group_name_H-M_alt 'I 1 2 1'
_atom_sites_solution_hydrogens geom
_atom_sites_solution_primary dual
_audit_creation_date 2019-11-18
_audit_creation_method
;
Olex2 1.2
(compiled 2018.05.29 svn.r3508 for OlexSys, GUI svn.r5506)
;
_audit_update_record
;
2020-05-02 deposited with the CCDC.	2021-12-28 downloaded from the CCDC.
;
_cell_angle_alpha 90
_cell_angle_beta 106.622(3)
_cell_angle_gamma 90
_cell_formula_units_Z 2
_cell_length_a 10.2155(3)
_cell_length_b 10.9297(3)
_cell_length_c 12.9935(3)
_cell_measurement_reflns_used 13802
_cell_measurement_temperature 160(1)
_cell_measurement_theta_max 29.9690
_cell_measurement_theta_min 2.9630
_cell_volume 1390.13(7)
_computing_cell_refinement 'CrysAlisPro 1.171.40.53 (Rigaku OD, 2019)'
_computing_data_collection 'CrysAlisPro 1.171.40.53 (Rigaku OD, 2019)'
_computing_data_reduction 'CrysAlisPro 1.171.40.53 (Rigaku OD, 2019)'
_computing_molecular_graphics 'Olex2 (Dolomanov et al., 2009)'
_computing_publication_material 'Olex2 (Dolomanov et al., 2009)'
_computing_structure_refinement 'ShelXL (Sheldrick, 2015b)'
_computing_structure_solution 'ShelXT (Sheldrick, 2015a)'
_diffrn_ambient_environment N~2~
_diffrn_ambient_temperature 160(1)
_diffrn_detector 'CCD plate'
_diffrn_detector_area_resol_mean 5.8140
_diffrn_detector_type 'Pilatus 200K'
_diffrn_measured_fraction_theta_full 0.999
_diffrn_measured_fraction_theta_max 0.999
_diffrn_measurement_details
;
List of Runs (angles in degrees, time in seconds):

  # Type    Start    End  Width  t~exp~   \w     \q     \k     \f   Frames
#--------------------------------------------------------------------------
  1  \w    -15.00  77.00   0.50    8.00    --    3.35  57.00 -60.00  184
  2  \w     38.00  84.00   0.50    8.00    --    3.35 178.00 120.00   92
  3  \w    -44.00 -14.00   0.50    8.00    --   -4.60 105.00-139.58   60
  4  \w    -44.00 -15.00   0.50    8.00    --   -4.60 106.00  -9.07   58
  5  \w    -50.00 -24.00   0.50    8.00    --   -4.60 116.00 106.92   52
  6  \w    -77.00   5.00   0.50    8.00    --    3.35 -19.00 150.00  164
  7  \w    -27.00  39.00   0.50    8.00    --    3.35 -99.00 150.00  132
  8  \w    -27.00  31.00   0.50    8.00    --   -4.60 -99.00 120.00  116
  9  \w    -27.00  31.00   0.50    8.00    --   -4.60 -99.00 -30.00  116
 10  \w    -77.00  40.00   0.50    8.00    --    3.35  -3.00-132.30  234
 11  \w    -75.00  21.00   0.50    8.00    --    3.35 -38.00 -30.00  192
;
_diffrn_measurement_device 'four-circle diffractometer'
_diffrn_measurement_device_type 'XtaLAB Synergy, Dualflex, Pilatus 200K'
_diffrn_measurement_method '\w scans'
_diffrn_orient_matrix_type 'CrysAlisPro convention (1999,Acta A55,543-557)'
_diffrn_orient_matrix_UB_11 -0.0615214000
_diffrn_orient_matrix_UB_12 0.0295872000
_diffrn_orient_matrix_UB_13 -0.0283379000
_diffrn_orient_matrix_UB_21 0.0339096000
_diffrn_orient_matrix_UB_22 0.0573679000
_diffrn_orient_matrix_UB_23 0.0087837000
_diffrn_orient_matrix_UB_31 0.0176903000
_diffrn_orient_matrix_UB_32 -0.0069202000
_diffrn_orient_matrix_UB_33 -0.0486331000
_diffrn_radiation_monochromator mirror
_diffrn_radiation_probe x-ray
_diffrn_radiation_type MoK\a
_diffrn_radiation_wavelength 0.71073
_diffrn_reflns_av_R_equivalents 0.0208
_diffrn_reflns_av_unetI/netI 0.0136
_diffrn_reflns_Laue_measured_fraction_full 0.999
_diffrn_reflns_Laue_measured_fraction_max 0.999
_diffrn_reflns_limit_h_max 12
_diffrn_reflns_limit_h_min -12
_diffrn_reflns_limit_k_max 13
_diffrn_reflns_limit_k_min -13
_diffrn_reflns_limit_l_max 16
_diffrn_reflns_limit_l_min -15
_diffrn_reflns_number 14589
_diffrn_reflns_point_group_measured_fraction_full 0.999
_diffrn_reflns_point_group_measured_fraction_max 0.998
_diffrn_reflns_theta_full 25.242
_diffrn_reflns_theta_max 26.367
_diffrn_reflns_theta_min 2.480
_diffrn_source 'micro-focus sealed X-ray tube'
_diffrn_source_type 'PhotonJet (Mo) X-ray Source'
_exptl_absorpt_coefficient_mu 6.665
_exptl_absorpt_correction_T_max 0.606
_exptl_absorpt_correction_T_min 0.379
_exptl_absorpt_correction_type analytical
_exptl_absorpt_process_details
;
CrysAlisPro 1.171.40.53 (Rigaku Oxford Diffraction, 2019)
Analytical numeric absorption correction using a multifaceted crystal
model based on expressions derived by R.C. Clark & J.S. Reid.
(Clark, R. C. & Reid, J. S. (1995). Acta Cryst. A51, 887-897)
Empirical absorption correction using spherical harmonics,
 implemented in SCALE3 ABSPACK scaling algorithm.
;
_exptl_crystal_colour yellow
_exptl_crystal_density_diffrn 1.982
_exptl_crystal_description prism
_exptl_crystal_F_000 808
_exptl_crystal_size_max 0.25
_exptl_crystal_size_mid 0.18
_exptl_crystal_size_min 0.08
_refine_diff_density_max 0.309
_refine_diff_density_min -0.174
_refine_diff_density_rms 0.047
_refine_ls_abs_structure_details
;
 Flack x determined using 1295 quotients [(I+)-(I-)]/[(I+)+(I-)]
 (Parsons, Flack and Wagner, Acta Cryst. B69 (2013) 249-259).
;
_refine_ls_abs_structure_Flack -0.010(4)
_refine_ls_extinction_method none
_refine_ls_goodness_of_fit_ref 1.058
_refine_ls_hydrogen_treatment constr
_refine_ls_matrix_type full
_refine_ls_number_parameters 178
_refine_ls_number_reflns 2841
_refine_ls_number_restraints 1
_refine_ls_restrained_S_all 1.058
_refine_ls_R_factor_all 0.0138
_refine_ls_R_factor_gt 0.0134
_refine_ls_shift/su_max 0.001
_refine_ls_shift/su_mean 0.000
_refine_ls_structure_factor_coef Fsqd
_refine_ls_weighting_details 'w=1/[\s^2^(Fo^2^)+(0.0217P)^2^+0.4120P] where P=(Fo^2^+2Fc^2^)/3'
_refine_ls_weighting_scheme calc
_refine_ls_wR_factor_gt 0.0330
_refine_ls_wR_factor_ref 0.0332
_reflns_Friedel_coverage 0.894
_reflns_Friedel_fraction_full 0.999
_reflns_Friedel_fraction_max 0.996
_reflns_number_gt 2800
_reflns_number_total 2841
_reflns_threshold_expression 'I > 2\s(I)'
_cod_data_source_file d1dt04220c2.cif
_cod_data_source_block hadi1611
_cod_original_cell_volume 1390.14(7)
_cod_database_code 7709192
_shelx_shelxl_version_number 2018/3
_chemical_oxdiff_usercomment (R)+Br2+Zn
_shelx_space_group_comment
;
The symmetry employed for this shelxl refinement is uniquely defined
by the following loop, which should always be used as a source of
symmetry information in preference to the above space-group names.
They are only intended as comments.
;
_shelx_estimated_absorpt_t_max 0.618
_shelx_estimated_absorpt_t_min 0.287
_olex2_refinement_description
;
1. Fixed Uiso
 At 1.2 times of:
  All C(H) groups
 At 1.5 times of:
  All C(H,H,H) groups
2.a Ternary CH refined with riding coordinates:
 C8(H8)
2.b Aromatic/amide H refined with riding coordinates:
 C3(H3), C5(H5), C7(H7), C10(H10), C11(H11), C12(H12), C13(H13), C14(H14)
2.c Idealised Me refined as rotating group:
 C15(H15A,H15B,H15C)
;

loop_
_space_group_symop_operation_xyz
'x, y, z'
'-x, y, -z'
'x+1/2, y+1/2, z+1/2'
'-x+1/2, y+1/2, -z+1/2'

loop_
_atom_site_label
_atom_site_type_symbol
_atom_site_fract_x
_atom_site_fract_y
_atom_site_fract_z
_atom_site_U_iso_or_equiv
_atom_site_adp_type
_atom_site_occupancy
_atom_site_site_symmetry_order
_atom_site_calc_flag
_atom_site_refinement_flags_posn
_atom_site_refinement_flags_adp
_atom_site_refinement_flags_occupancy
_atom_site_disorder_assembly
_atom_site_disorder_group
Br1 Br 0.44541(2) 0.77403(2) 0.82739(2) 0.01961(7) Uani 1 1 d . . . . .
Br2 Br 0.83106(3) 0.42289(3) 1.05141(2) 0.02596(9) Uani 1 1 d . . . . .
C1 C 0.6025(3) 0.6257(2) 0.7279(2) 0.0141(5) Uani 1 1 d . . . . .
C2 C 0.5835(3) 0.6568(2) 0.8281(2) 0.0150(5) Uani 1 1 d . . . . .
C3 C 0.6522(3) 0.6016(3) 0.9243(2) 0.0177(5) Uani 1 1 d . . . . .
H3 H 0.636537 0.626661 0.989737 0.021 Uiso 1 1 calc R . . . .
C4 C 0.7447(3) 0.5087(3) 0.9229(2) 0.0179(5) Uani 1 1 d . . . . .
C5 C 0.7695(3) 0.4740(3) 0.8289(2) 0.0170(5) Uani 1 1 d . . . . .
H5 H 0.833621 0.410861 0.829524 0.020 Uiso 1 1 calc R . . . .
C6 C 0.7002(3) 0.5315(2) 0.7310(2) 0.0150(5) Uani 1 1 d . . . . .
C7 C 0.7399(3) 0.4920(2) 0.6375(2) 0.0154(5) Uani 1 1 d . . . . .
H7 H 0.817930 0.440566 0.650927 0.019 Uiso 1 1 calc R . . . .
C8 C 0.7522(3) 0.4777(3) 0.4593(2) 0.0172(5) Uani 1 1 d . . . . .
H8 H 0.831124 0.425014 0.497628 0.021 Uiso 1 1 calc R . . . .
C9 C 0.6551(3) 0.4002(3) 0.3732(2) 0.0161(5) Uani 1 1 d . . . . .
C10 C 0.5917(3) 0.3006(3) 0.4054(2) 0.0255(7) Uani 1 1 d . . . . .
H10 H 0.609522 0.283371 0.479832 0.031 Uiso 1 1 calc R . . . .
C11 C 0.5034(4) 0.2265(3) 0.3312(3) 0.0323(7) Uani 1 1 d . . . . .
H11 H 0.459189 0.160020 0.354563 0.039 Uiso 1 1 calc R . . . .
C12 C 0.4793(3) 0.2494(3) 0.2223(3) 0.0308(7) Uani 1 1 d . . . . .
H12 H 0.417912 0.198976 0.170970 0.037 Uiso 1 1 calc R . . . .
C13 C 0.5447(3) 0.3456(3) 0.1887(2) 0.0256(7) Uani 1 1 d . . . . .
H13 H 0.530448 0.359515 0.114138 0.031 Uiso 1 1 calc R . . . .
C14 C 0.6313(3) 0.4221(3) 0.2636(2) 0.0198(5) Uani 1 1 d . . . . .
H14 H 0.674215 0.489288 0.240136 0.024 Uiso 1 1 calc R . . . .
C15 C 0.8086(3) 0.5900(3) 0.4169(2) 0.0231(6) Uani 1 1 d . . . . .
H15A H 0.732806 0.641835 0.377006 0.035 Uiso 1 1 calc GR . . . .
H15B H 0.862297 0.563993 0.369173 0.035 Uiso 1 1 calc GR . . . .
H15C H 0.867094 0.636276 0.477301 0.035 Uiso 1 1 calc GR . . . .
N1 N 0.6818(2) 0.5187(2) 0.53888(17) 0.0151(4) Uani 1 1 d . . . . .
O1 O 0.53222(19) 0.68137(18) 0.64056(14) 0.0163(4) Uani 1 1 d . . . . .
Zn1 Zn 0.500000 0.60961(4) 0.500000 0.01410(10) Uani 1 2 d S T P . .

loop_
_atom_site_aniso_label
_atom_site_aniso_U_11
_atom_site_aniso_U_22
_atom_site_aniso_U_33
_atom_site_aniso_U_23
_atom_site_aniso_U_13
_atom_site_aniso_U_12
Br1 0.02054(13) 0.02213(14) 0.01686(13) -0.00182(11) 0.00648(9) 0.00517(11)
Br2 0.02662(15) 0.03436(18) 0.01525(13) 0.01028(12) 0.00335(11) 0.00551(13)
C1 0.0127(11) 0.0143(13) 0.0145(12) 0.0004(10) 0.0029(9) -0.0013(10)
C2 0.0133(12) 0.0160(13) 0.0158(13) -0.0010(10) 0.0042(10) 0.0013(10)
C3 0.0183(12) 0.0217(14) 0.0131(12) 0.0003(11) 0.0048(9) -0.0009(11)
C4 0.0167(12) 0.0219(14) 0.0130(11) 0.0067(10) 0.0008(10) -0.0004(11)
C5 0.0145(12) 0.0190(14) 0.0165(12) 0.0025(10) 0.0027(10) 0.0017(10)
C6 0.0140(11) 0.0174(13) 0.0130(12) 0.0000(10) 0.0031(9) -0.0016(10)
C7 0.0136(12) 0.0160(13) 0.0168(12) 0.0011(10) 0.0045(10) 0.0013(10)
C8 0.0132(12) 0.0233(15) 0.0158(12) -0.0010(11) 0.0055(10) 0.0032(11)
C9 0.0147(12) 0.0175(14) 0.0172(12) -0.0028(10) 0.0062(10) 0.0038(10)
C10 0.0326(16) 0.0221(17) 0.0233(14) -0.0003(12) 0.0102(13) 0.0002(12)
C11 0.0383(18) 0.0250(16) 0.0365(17) -0.0061(14) 0.0154(15) -0.0094(14)
C12 0.0297(15) 0.0298(19) 0.0317(16) -0.0140(13) 0.0068(13) -0.0043(14)
C13 0.0271(16) 0.0303(18) 0.0185(14) -0.0062(12) 0.0050(12) 0.0055(13)
C14 0.0212(13) 0.0196(14) 0.0198(12) -0.0014(12) 0.0080(10) 0.0039(12)
C15 0.0201(13) 0.0289(17) 0.0227(14) -0.0054(13) 0.0099(11) -0.0054(12)
N1 0.0131(10) 0.0171(11) 0.0157(10) -0.0017(9) 0.0051(8) 0.0008(9)
O1 0.0179(9) 0.0190(10) 0.0103(8) 0.0012(7) 0.0011(7) 0.0040(8)
Zn1 0.01225(19) 0.0193(2) 0.01004(19) 0.000 0.00211(15) 0.000

loop_
_atom_type_symbol
_atom_type_description
_atom_type_scat_dispersion_real
_atom_type_scat_dispersion_imag
_atom_type_scat_source
C C 0.0033 0.0016 'International Tables Vol C Tables 4.2.6.8 and 6.1.1.4'
H H 0.0000 0.0000 'International Tables Vol C Tables 4.2.6.8 and 6.1.1.4'
Br Br -0.2901 2.4595 'International Tables Vol C Tables 4.2.6.8 and 6.1.1.4'
N N 0.0061 0.0033 'International Tables Vol C Tables 4.2.6.8 and 6.1.1.4'
O O 0.0106 0.0060 'International Tables Vol C Tables 4.2.6.8 and 6.1.1.4'
Zn Zn 0.2839 1.4301 'International Tables Vol C Tables 4.2.6.8 and 6.1.1.4'

loop_
_exptl_crystal_face_index_h
_exptl_crystal_face_index_k
_exptl_crystal_face_index_l
_exptl_crystal_face_perp_dist
-1 0 1 0.0495
1 0 -1 0.0335
0 -1 1 0.0817
0 1 -1 0.1107
-1 1 0 0.0862
0 1 1 0.0729
-4 -5 -2 0.0700
0 1 0 0.0727
5 2 5 0.1250

loop_
_geom_angle_atom_site_label_1
_geom_angle_atom_site_label_2
_geom_angle_atom_site_label_3
_geom_angle
_geom_angle_site_symmetry_1
_geom_angle_site_symmetry_3
_geom_angle_publ_flag
C2 C1 C6 115.3(2) . . ?
O1 C1 C2 120.2(2) . . ?
O1 C1 C6 124.5(2) . . ?
C1 C2 Br1 117.05(18) . . ?
C3 C2 Br1 118.78(19) . . ?
C3 C2 C1 124.0(2) . . ?
C2 C3 H3 120.7 . . ?
C2 C3 C4 118.5(2) . . ?
C4 C3 H3 120.7 . . ?
C3 C4 Br2 119.7(2) . . ?
C5 C4 Br2 119.3(2) . . ?
C5 C4 C3 120.9(2) . . ?
C4 C5 H5 119.8 . . ?
C4 C5 C6 120.4(3) . . ?
C6 C5 H5 119.8 . . ?
C1 C6 C7 123.4(2) . . ?
C5 C6 C1 120.8(2) . . ?
C5 C6 C7 115.7(2) . . ?
C6 C7 H7 116.3 . . ?
N1 C7 C6 127.5(2) . . ?
N1 C7 H7 116.3 . . ?
C9 C8 H8 108.0 . . ?
C9 C8 C15 114.6(2) . . ?
C15 C8 H8 108.0 . . ?
N1 C8 H8 108.0 . . ?
N1 C8 C9 109.6(2) . . ?
N1 C8 C15 108.5(2) . . ?
C10 C9 C8 118.4(2) . . ?
C10 C9 C14 118.8(3) . . ?
C14 C9 C8 122.8(3) . . ?
C9 C10 H10 119.4 . . ?
C11 C10 C9 121.1(3) . . ?
C11 C10 H10 119.4 . . ?
C10 C11 H11 120.1 . . ?
C10 C11 C12 119.8(3) . . ?
C12 C11 H11 120.1 . . ?
C11 C12 H12 120.0 . . ?
C13 C12 C11 119.9(3) . . ?
C13 C12 H12 120.0 . . ?
C12 C13 H13 119.9 . . ?
C12 C13 C14 120.3(3) . . ?
C14 C13 H13 119.9 . . ?
C9 C14 H14 120.0 . . ?
C13 C14 C9 120.1(3) . . ?
C13 C14 H14 120.0 . . ?
C8 C15 H15A 109.5 . . ?
C8 C15 H15B 109.5 . . ?
C8 C15 H15C 109.5 . . ?
H15A C15 H15B 109.5 . . ?
H15A C15 H15C 109.5 . . ?
H15B C15 H15C 109.5 . . ?
C7 N1 C8 116.6(2) . . ?
C7 N1 Zn1 119.16(18) . . ?
C8 N1 Zn1 124.20(16) . . ?
C1 O1 Zn1 122.41(17) . . ?
N1 Zn1 N1 121.64(13) . 2_656 ?
O1 Zn1 N1 109.25(8) . 2_656 ?
O1 Zn1 N1 109.25(8) 2_656 . ?
O1 Zn1 N1 93.84(8) . . ?
O1 Zn1 N1 93.84(8) 2_656 2_656 ?
O1 Zn1 O1 131.98(12) . 2_656 ?

loop_
_geom_bond_atom_site_label_1
_geom_bond_atom_site_label_2
_geom_bond_distance
_geom_bond_site_symmetry_2
_geom_bond_publ_flag
Br1 C2 1.904(3) . ?
Br2 C4 1.899(3) . ?
C1 C2 1.412(4) . ?
C1 C6 1.427(4) . ?
C1 O1 1.307(3) . ?
C2 C3 1.384(4) . ?
C3 H3 0.9500 . ?
C3 C4 1.390(4) . ?
C4 C5 1.370(4) . ?
C5 H5 0.9500 . ?
C5 C6 1.414(4) . ?
C6 C7 1.452(4) . ?
C7 H7 0.9500 . ?
C7 N1 1.282(3) . ?
C8 H8 1.0000 . ?
C8 C9 1.523(4) . ?
C8 C15 1.525(4) . ?
C8 N1 1.488(3) . ?
C9 C10 1.390(4) . ?
C9 C14 1.395(4) . ?
C10 H10 0.9500 . ?
C10 C11 1.379(4) . ?
C11 H11 0.9500 . ?
C11 C12 1.388(5) . ?
C12 H12 0.9500 . ?
C12 C13 1.382(5) . ?
C13 H13 0.9500 . ?
C13 C14 1.392(4) . ?
C14 H14 0.9500 . ?
C15 H15A 0.9800 . ?
C15 H15B 0.9800 . ?
C15 H15C 0.9800 . ?
N1 Zn1 2.038(2) . ?
O1 Zn1 1.9275(18) . ?

loop_
_geom_torsion_atom_site_label_1
_geom_torsion_atom_site_label_2
_geom_torsion_atom_site_label_3
_geom_torsion_atom_site_label_4
_geom_torsion
_geom_torsion_site_symmetry_1
_geom_torsion_site_symmetry_2
_geom_torsion_site_symmetry_3
_geom_torsion_site_symmetry_4
_geom_torsion_publ_flag
Br1 C2 C3 C4 174.6(2) . . . . ?
Br2 C4 C5 C6 176.2(2) . . . . ?
C1 C2 C3 C4 -0.8(4) . . . . ?
C1 C6 C7 N1 -11.9(4) . . . . ?
C2 C1 C6 C5 1.1(4) . . . . ?
C2 C1 C6 C7 -176.1(2) . . . . ?
C2 C1 O1 Zn1 -156.90(19) . . . . ?
C2 C3 C4 Br2 -175.5(2) . . . . ?
C2 C3 C4 C5 1.3(4) . . . . ?
C3 C4 C5 C6 -0.6(4) . . . . ?
C4 C5 C6 C1 -0.6(4) . . . . ?
C4 C5 C6 C7 176.8(2) . . . . ?
C5 C6 C7 N1 170.8(3) . . . . ?
C6 C1 C2 Br1 -175.82(19) . . . . ?
C6 C1 C2 C3 -0.4(4) . . . . ?
C6 C1 O1 Zn1 22.6(3) . . . . ?
C6 C7 N1 C8 173.3(3) . . . . ?
C6 C7 N1 Zn1 -8.0(4) . . . . ?
C8 C9 C10 C11 -179.6(3) . . . . ?
C8 C9 C14 C13 177.9(2) . . . . ?
C9 C8 N1 C7 124.4(3) . . . . ?
C9 C8 N1 Zn1 -54.3(3) . . . . ?
C9 C10 C11 C12 1.5(5) . . . . ?
C10 C9 C14 C13 0.5(4) . . . . ?
C10 C11 C12 C13 0.5(5) . . . . ?
C11 C12 C13 C14 -2.1(5) . . . . ?
C12 C13 C14 C9 1.6(4) . . . . ?
C14 C9 C10 C11 -2.0(4) . . . . ?
C15 C8 C9 C10 -175.7(3) . . . . ?
C15 C8 C9 C14 6.8(4) . . . . ?
C15 C8 N1 C7 -109.8(3) . . . . ?
C15 C8 N1 Zn1 71.6(3) . . . . ?
N1 C8 C9 C10 -53.5(3) . . . . ?
N1 C8 C9 C14 129.0(3) . . . . ?
O1 C1 C2 Br1 3.7(3) . . . . ?
O1 C1 C2 C3 179.2(3) . . . . ?
O1 C1 C6 C5 -178.5(2) . . . . ?
O1 C1 C6 C7 4.4(4) . . . . ?
